data_4330370
loop_
_publ_author_name
'Justin J. Wilson'
'Stephen J. Lippard'

_publ_contact_author_address
;77 Massachusetts Ave, 18-498
Cambridge, MA 02139
;
_publ_contact_author_email lippard@mit.edu
_publ_contact_author_fax (617)258-8150
_publ_contact_author_name 'Stephen J. Lippard'
_publ_contact_author_phone (617)253-1892
_publ_section_title
;
 Acetate-Bridged Platinum(III) Complexes Derived from Cisplatin
;
_journal_name_full 'Inorganic Chemistry'
_journal_page_first 9852
_journal_page_last 9864
_journal_paper_doi 10.1021/ic301289j
_journal_volume 51
_journal_year 2012
_chemical_formula_sum 'C24 H62 F6 N16 O28 Pt4'
_chemical_formula_weight 1917.26
_chemical_name_systematic
; 
 ? 
;
_space_group_IT_number 15
_symmetry_cell_setting monoclinic
_symmetry_space_group_name_Hall '-C 2yc'
_symmetry_space_group_name_H-M 'C 1 2/c 1'
_atom_sites_solution_hydrogens geom
_atom_sites_solution_primary direct
_atom_sites_solution_secondary difmap
_audit_creation_method SHELXL-97
_cell_angle_alpha 90.00
_cell_angle_beta 107.367(2)
_cell_angle_gamma 90.00
_cell_formula_units_Z 4
_cell_length_a 35.401(4)
_cell_length_b 13.8473(14)
_cell_length_c 12.8506(13)
_cell_measurement_reflns_used 7534
_cell_measurement_temperature 100(2)
_cell_measurement_theta_max 25.06
_cell_measurement_theta_min 2.16
_cell_volume 6012.3(11)
_computing_cell_refinement 'Bruker SMART'
_computing_data_collection 'Bruker SMART'
_computing_data_reduction 'Bruker SAINT'
_computing_molecular_graphics 'Bruker SHELXTL'
_computing_publication_material 'Bruker SHELXTL'
_computing_structure_refinement 'SHELXL-97 (Sheldrick, 2008)'
_computing_structure_solution 'SHELXS-97 (Sheldrick, 2008)'
_diffrn_ambient_temperature 100(2)
_diffrn_measured_fraction_theta_full 0.997
_diffrn_measured_fraction_theta_max 0.997
_diffrn_measurement_device_type 'CCD area detector'
_diffrn_measurement_method 'phi and omega scans'
_diffrn_radiation_monochromator graphite
_diffrn_radiation_source 'fine-focus sealed tube'
_diffrn_radiation_type MoK\a
_diffrn_radiation_wavelength 0.71073
_diffrn_reflns_av_R_equivalents 0.0750
_diffrn_reflns_av_sigmaI/netI 0.0483
_diffrn_reflns_limit_h_max 42
_diffrn_reflns_limit_h_min -42
_diffrn_reflns_limit_k_max 16
_diffrn_reflns_limit_k_min -16
_diffrn_reflns_limit_l_max 15
_diffrn_reflns_limit_l_min -15
_diffrn_reflns_number 45478
_diffrn_reflns_theta_full 25.13
_diffrn_reflns_theta_max 25.13
_diffrn_reflns_theta_min 1.59
_exptl_absorpt_coefficient_mu 9.384
_exptl_absorpt_correction_T_max 0.9120
_exptl_absorpt_correction_T_min 0.2829
_exptl_absorpt_correction_type multi-scan
_exptl_absorpt_process_details 'Blessing, 1995'
_exptl_crystal_colour 'pale yellow'
_exptl_crystal_density_diffrn 2.118
_exptl_crystal_description shard
_exptl_crystal_F_000 3632
_exptl_crystal_size_max 0.18
_exptl_crystal_size_mid 0.05
_exptl_crystal_size_min 0.01
_platon_squeeze_details
;
 The disordered electron density resided about crystallographic 
 inversion center. We believe this electron density may correspond to
 two molecules of diethyl ether (84 e) per void. After drying crystalline
 samples under vacuum, elemental analyses is consistent with the presence
 of 4 DMF molecules per complex. Hence, we hypothesize that this density is
 due to ether, which is much more volatile than DMF
;
_refine_diff_density_max 4.849
_refine_diff_density_min -1.761
_refine_diff_density_rms 0.264
_refine_ls_extinction_method none
_refine_ls_goodness_of_fit_ref 1.071
_refine_ls_hydrogen_treatment constr
_refine_ls_matrix_type full
_refine_ls_number_parameters 424
_refine_ls_number_reflns 5366
_refine_ls_number_restraints 261
_refine_ls_restrained_S_all 1.061
_refine_ls_R_factor_all 0.0778
_refine_ls_R_factor_gt 0.0536
_refine_ls_shift/su_max 0.001
_refine_ls_shift/su_mean 0.000
_refine_ls_structure_factor_coef Fsqd
_refine_ls_weighting_details 'calc w=1/[\s^2^(Fo^2^)+(0.0879P)^2^+22.5580P] where P=(Fo^2^+2Fc^2^)/3'
_refine_ls_weighting_scheme calc
_refine_ls_wR_factor_gt 0.1361
_refine_ls_wR_factor_ref 0.1486
_reflns_number_gt 3877
_reflns_number_total 5366
_reflns_threshold_expression >2sigma(I)
_cod_data_source_file ic301289j_si_002_1.cif
_cod_data_source_block '[4](NO3)4*4DMF'
_cod_database_code 4330370

loop_
_symmetry_equiv_pos_as_xyz
'x, y, z'
'-x, y, -z+1/2'
'x+1/2, y+1/2, z'
'-x+1/2, y+1/2, -z+1/2'
'-x, -y, -z'
'x, -y, z-1/2'
'-x+1/2, -y+1/2, -z'
'x+1/2, -y+1/2, z-1/2'

loop_
_atom_site_label
_atom_site_type_symbol
_atom_site_fract_x
_atom_site_fract_y
_atom_site_fract_z
_atom_site_U_iso_or_equiv
_atom_site_adp_type
_atom_site_occupancy
_atom_site_symmetry_multiplicity
_atom_site_calc_flag
_atom_site_refinement_flags
_atom_site_disorder_assembly
_atom_site_disorder_group
Pt2 Pt 0.209193(14) 0.29961(3) 0.49141(4) 0.02871(17) Uani 1 1 d . . .
Pt1 Pt 0.150858(15) 0.28792(3) 0.56946(4) 0.03179(17) Uani 1 1 d . A .
N1 N 0.1128(3) 0.2212(7) 0.4417(9) 0.043(3) Uani 1 1 d . . .
H1A H 0.0887 0.2161 0.4535 0.064 Uiso 1 1 calc R . .
H1B H 0.1220 0.1612 0.4339 0.064 Uiso 1 1 calc R . .
H1C H 0.1103 0.2562 0.3801 0.064 Uiso 1 1 calc R . .
N2 N 0.1653(3) 0.1611(6) 0.6466(9) 0.043(3) Uani 1 1 d . . .
H2A H 0.1902 0.1648 0.6938 0.065 Uiso 1 1 calc R . .
H2B H 0.1644 0.1137 0.5968 0.065 Uiso 1 1 calc R . .
H2C H 0.1479 0.1473 0.6842 0.065 Uiso 1 1 calc R . .
N3 N 0.1832(3) 0.2357(7) 0.3456(8) 0.038(3) Uani 1 1 d . . .
H3A H 0.2019 0.2053 0.3221 0.057 Uiso 1 1 calc R . .
H3B H 0.1709 0.2813 0.2961 0.057 Uiso 1 1 calc R . .
H3C H 0.1650 0.1918 0.3532 0.057 Uiso 1 1 calc R . .
N4 N 0.2386(3) 0.1802(7) 0.5570(8) 0.032(2) Uani 1 1 d . . .
H1N H 0.2252 0.1249 0.5277 0.038 Uiso 1 1 calc R . .
H2N H 0.2441 0.1791 0.6317 0.038 Uiso 1 1 calc R . .
O3 O 0.1346(3) 0.4185(6) 0.4959(7) 0.040(2) Uani 1 1 d . . .
O4 O 0.1839(2) 0.4274(5) 0.4234(6) 0.0317(19) Uani 1 1 d . . .
O5 O 0.1869(3) 0.3568(5) 0.7003(6) 0.036(2) Uani 1 1 d . . .
O6 O 0.2386(2) 0.3684(5) 0.6325(6) 0.0330(19) Uani 1 1 d . . .
C3 C 0.1534(4) 0.4582(8) 0.4380(10) 0.036(3) Uani 1 1 d . . .
C4 C 0.1371(4) 0.5511(9) 0.3879(11) 0.049(4) Uani 1 1 d . . .
H4A H 0.1541 0.5772 0.3469 0.073 Uiso 1 1 calc R . .
H4B H 0.1360 0.5969 0.4452 0.073 Uiso 1 1 calc R . .
H4C H 0.1103 0.5410 0.3386 0.073 Uiso 1 1 calc R . .
C5 C 0.2215(4) 0.3813(8) 0.7064(9) 0.032(3) Uani 1 1 d . . .
C6 C 0.2458(4) 0.4311(9) 0.8071(10) 0.043(3) Uani 1 1 d . . .
H6A H 0.2299 0.4817 0.8273 0.065 Uiso 1 1 calc R . .
H6B H 0.2691 0.4602 0.7934 0.065 Uiso 1 1 calc R . .
H6C H 0.2543 0.3842 0.8666 0.065 Uiso 1 1 calc R . .
O1 O 0.1060(4) 0.2981(7) 0.6573(8) 0.054(2) Uani 1 1 d DU . .
O2 O 0.0558(6) 0.3405(18) 0.5198(15) 0.081(6) Uani 0.518(17) 1 d PDU A 1
C1 C 0.0724(8) 0.3201(17) 0.618(2) 0.076(4) Uani 0.518(17) 1 d PDU A 1
O2A O 0.0558(6) 0.2431(19) 0.5282(17) 0.079(6) Uani 0.482(17) 1 d PDU A 2
C1A C 0.0720(8) 0.2800(18) 0.620(2) 0.076(4) Uani 0.482(17) 1 d PDU A 2
C2 C 0.0491(7) 0.3073(17) 0.6954(19) 0.091(4) Uani 1 1 d DU . .
F1 F 0.0661(4) 0.2691(10) 0.7938(12) 0.124(4) Uani 1 1 d U A .
F2 F 0.0389(4) 0.3891(11) 0.7092(10) 0.120(4) Uani 1 1 d U A .
F3 F 0.0130(4) 0.2564(15) 0.6561(15) 0.156(5) Uani 1 1 d U A .
N5 N 0.1268(4) 0.0318(9) 0.2292(10) 0.058(3) Uani 1 1 d . . .
O7 O 0.1083(4) 0.0978(10) 0.2574(11) 0.103(5) Uani 1 1 d . . .
O9 O 0.1609(4) 0.0400(7) 0.2260(8) 0.062(3) Uani 1 1 d . . .
O8 O 0.1081(3) -0.0495(8) 0.2060(9) 0.066(3) Uani 1 1 d . . .
N6 N 0.2756(4) 0.1456(8) 0.8529(9) 0.048(3) Uani 1 1 d . . .
O10 O 0.2708(4) 0.1091(9) 0.9350(9) 0.090(4) Uani 1 1 d . . .
O11 O 0.3080(4) 0.1463(11) 0.8405(9) 0.091(4) Uani 1 1 d . . .
O12 O 0.2477(3) 0.1871(7) 0.7845(8) 0.059(3) Uani 1 1 d . . .
N7 N 0.1587(4) -0.1095(7) 0.4493(9) 0.054(3) Uani 1 1 d D . .
C7 C 0.1832(4) -0.0364(8) 0.4515(10) 0.051(4) Uani 1 1 d D . .
H7 H 0.2073 -0.0492 0.4361 0.061 Uiso 1 1 calc R . .
C8 C 0.1205(5) -0.0949(13) 0.4671(14) 0.087(6) Uani 1 1 d D . .
H8A H 0.1190 -0.1338 0.5294 0.131 Uiso 1 1 calc R . .
H8B H 0.0994 -0.1145 0.4018 0.131 Uiso 1 1 calc R . .
H8C H 0.1173 -0.0265 0.4821 0.131 Uiso 1 1 calc R . .
C9 C 0.1685(6) -0.2061(9) 0.4221(14) 0.083(6) Uani 1 1 d D . .
H9A H 0.1959 -0.2073 0.4199 0.124 Uiso 1 1 calc R . .
H9B H 0.1507 -0.2246 0.3506 0.124 Uiso 1 1 calc R . .
H9C H 0.1655 -0.2517 0.4774 0.124 Uiso 1 1 calc R . .
O13 O 0.1760(3) 0.0475(5) 0.4726(7) 0.048(2) Uani 1 1 d D . .
N8 N 0.0660(8) 0.355(2) 0.091(2) 0.078(5) Uani 0.438(19) 1 d PDU B 1
C10 C 0.0975(10) 0.384(3) 0.167(3) 0.073(5) Uani 0.438(19) 1 d PDU B 1
H10 H 0.1101 0.4418 0.1547 0.088 Uiso 0.438(19) 1 calc PR B 1
C11 C 0.0453(13) 0.266(3) 0.105(3) 0.104(11) Uani 0.438(19) 1 d PDU B 1
H11A H 0.0224 0.2566 0.0405 0.156 Uiso 0.219(10) 1 calc PR B 1
H11B H 0.0364 0.2725 0.1697 0.156 Uiso 0.219(10) 1 calc PR B 1
H11C H 0.0633 0.2112 0.1134 0.156 Uiso 0.219(10) 1 calc PR B 1
H11D H 0.0590 0.2369 0.1752 0.156 Uiso 0.219(10) 1 calc PR B 1
H11E H 0.0450 0.2211 0.0460 0.156 Uiso 0.219(10) 1 calc PR B 1
H11F H 0.0181 0.2824 0.1024 0.156 Uiso 0.219(10) 1 calc PR B 1
C12 C 0.0488(13) 0.402(3) -0.012(3) 0.086(7) Uani 0.438(19) 1 d PDU B 1
H12A H 0.0252 0.3665 -0.0544 0.129 Uiso 0.219(10) 1 calc PR B 1
H12B H 0.0681 0.4038 -0.0534 0.129 Uiso 0.219(10) 1 calc PR B 1
H12C H 0.0413 0.4682 0.0002 0.129 Uiso 0.219(10) 1 calc PR B 1
H12D H 0.0645 0.4592 -0.0173 0.129 Uiso 0.219(10) 1 calc PR B 1
H12E H 0.0216 0.4218 -0.0184 0.129 Uiso 0.219(10) 1 calc PR B 1
H12F H 0.0485 0.3575 -0.0719 0.129 Uiso 0.219(10) 1 calc PR B 1
O14 O 0.1118(19) 0.341(6) 0.256(4) 0.068(7) Uani 0.438(19) 1 d PDU B 1
N8A N 0.0625(7) 0.3962(16) 0.1231(16) 0.076(4) Uani 0.562(19) 1 d PDU B 2
C10A C 0.0993(8) 0.370(3) 0.172(3) 0.074(4) Uani 0.562(19) 1 d PDU B 2
H10A H 0.1187 0.3803 0.1360 0.088 Uiso 0.562(19) 1 calc PR B 2
C11A C 0.0315(8) 0.375(3) 0.173(2) 0.091(9) Uani 0.562(19) 1 d PDU B 2
H11G H 0.0060 0.3980 0.1258 0.137 Uiso 0.281(10) 1 calc PR B 2
H11H H 0.0376 0.4069 0.2442 0.137 Uiso 0.281(10) 1 calc PR B 2
H11I H 0.0301 0.3048 0.1832 0.137 Uiso 0.281(10) 1 calc PR B 2
H11J H 0.0431 0.3418 0.2430 0.137 Uiso 0.281(10) 1 calc PR B 2
H11K H 0.0116 0.3329 0.1247 0.137 Uiso 0.281(10) 1 calc PR B 2
H11L H 0.0190 0.4350 0.1856 0.137 Uiso 0.281(10) 1 calc PR B 2
C12A C 0.0522(11) 0.453(3) 0.025(2) 0.088(7) Uani 0.562(19) 1 d PDU B 2
H12G H 0.0235 0.4644 0.0002 0.132 Uiso 0.281(10) 1 calc PR B 2
H12H H 0.0600 0.4189 -0.0324 0.132 Uiso 0.281(10) 1 calc PR B 2
H12I H 0.0660 0.5155 0.0390 0.132 Uiso 0.281(10) 1 calc PR B 2
H12J H 0.0762 0.4681 0.0043 0.132 Uiso 0.281(10) 1 calc PR B 2
H12K H 0.0397 0.5137 0.0369 0.132 Uiso 0.281(10) 1 calc PR B 2
H12L H 0.0337 0.4170 -0.0345 0.132 Uiso 0.281(10) 1 calc PR B 2
O14A O 0.1098(15) 0.332(4) 0.264(3) 0.068(6) Uani 0.562(19) 1 d PDU B 2

loop_
_atom_site_aniso_label
_atom_site_aniso_U_11
_atom_site_aniso_U_22
_atom_site_aniso_U_33
_atom_site_aniso_U_23
_atom_site_aniso_U_13
_atom_site_aniso_U_12
Pt2 0.0419(3) 0.0170(2) 0.0249(3) -0.00084(16) 0.0064(2) 0.00151(18)
Pt1 0.0422(3) 0.0212(3) 0.0300(3) 0.00034(18) 0.0078(2) 0.00111(19)
N1 0.037(7) 0.043(6) 0.042(7) -0.001(5) 0.003(5) -0.004(5)
N2 0.066(8) 0.016(5) 0.052(7) -0.001(4) 0.024(6) -0.014(5)
N3 0.051(7) 0.031(5) 0.029(6) 0.001(4) 0.005(5) 0.003(5)
N4 0.036(6) 0.025(5) 0.029(5) 0.007(4) 0.000(5) -0.016(4)
O3 0.052(6) 0.030(4) 0.041(5) 0.002(4) 0.016(5) 0.002(4)
O4 0.043(5) 0.017(4) 0.031(5) 0.004(3) 0.005(4) 0.000(3)
O5 0.053(6) 0.027(4) 0.033(5) -0.004(3) 0.021(4) 0.008(4)
O6 0.049(5) 0.022(4) 0.024(4) -0.004(3) 0.004(4) 0.001(4)
C3 0.043(8) 0.023(6) 0.039(7) -0.004(5) 0.008(6) 0.002(5)
C4 0.069(10) 0.031(7) 0.042(8) 0.015(6) 0.009(7) 0.006(6)
C5 0.040(8) 0.021(6) 0.039(7) 0.003(5) 0.016(6) 0.008(5)
C6 0.064(10) 0.029(6) 0.041(8) -0.015(5) 0.022(7) -0.008(6)
O1 0.070(6) 0.066(6) 0.040(5) -0.008(4) 0.038(5) -0.007(5)
O2 0.078(11) 0.100(12) 0.070(10) 0.001(10) 0.030(9) -0.012(10)
C1 0.080(7) 0.092(8) 0.068(7) -0.004(7) 0.039(7) -0.010(7)
O2A 0.077(11) 0.101(12) 0.070(10) -0.002(10) 0.039(9) -0.039(10)
C1A 0.080(7) 0.095(8) 0.067(7) -0.003(7) 0.042(7) -0.009(7)
C2 0.085(7) 0.111(8) 0.088(7) -0.007(7) 0.044(6) -0.002(7)
F1 0.126(10) 0.132(10) 0.135(10) 0.042(8) 0.072(8) 0.019(8)
F2 0.116(10) 0.135(10) 0.103(9) -0.016(7) 0.024(7) 0.004(8)
F3 0.080(9) 0.209(13) 0.187(12) -0.044(11) 0.052(9) -0.041(9)
N5 0.065(10) 0.055(8) 0.051(8) -0.021(6) 0.013(7) 0.016(7)
O7 0.073(9) 0.103(10) 0.108(10) -0.063(8) -0.011(7) 0.026(7)
O9 0.077(8) 0.038(6) 0.066(7) -0.006(5) 0.012(6) -0.003(5)
O8 0.061(7) 0.061(7) 0.075(8) -0.010(6) 0.021(6) -0.011(6)
N6 0.067(9) 0.039(6) 0.035(7) -0.007(5) 0.010(7) 0.002(6)
O10 0.107(10) 0.094(9) 0.056(7) 0.043(7) 0.004(7) -0.038(8)
O11 0.076(9) 0.144(13) 0.057(8) 0.005(8) 0.027(7) 0.027(9)
O12 0.069(7) 0.052(6) 0.043(6) 0.007(5) -0.003(5) 0.018(5)
N7 0.076(9) 0.037(6) 0.047(7) -0.018(5) 0.017(7) -0.026(6)
C7 0.079(11) 0.029(7) 0.040(8) 0.001(6) 0.013(7) -0.016(7)
C8 0.127(18) 0.090(14) 0.062(11) -0.022(10) 0.054(12) -0.053(12)
C9 0.133(18) 0.041(9) 0.060(11) 0.013(7) 0.006(11) -0.024(9)
O13 0.072(7) 0.022(4) 0.048(6) -0.005(4) 0.012(5) -0.006(4)
N8 0.081(8) 0.094(11) 0.046(8) 0.009(7) 0.000(7) 0.017(8)
C10 0.079(8) 0.089(11) 0.041(8) 0.008(7) 0.002(7) 0.019(8)
C11 0.096(19) 0.117(19) 0.071(18) 0.018(17) -0.019(17) -0.007(17)
C12 0.091(13) 0.108(15) 0.051(12) 0.013(12) 0.008(12) 0.015(13)
O14 0.081(11) 0.073(13) 0.037(11) 0.004(10) -0.002(10) 0.017(10)
N8A 0.079(8) 0.096(10) 0.042(8) 0.011(7) 0.001(7) 0.015(8)
C10A 0.079(8) 0.089(10) 0.042(7) 0.008(7) 0.002(7) 0.019(8)
C11A 0.069(15) 0.122(19) 0.066(15) 0.024(15) -0.004(13) -0.001(15)
C12A 0.095(12) 0.111(15) 0.047(12) 0.015(11) 0.006(11) 0.014(13)
O14A 0.082(10) 0.068(12) 0.039(9) 0.003(8) -0.003(9) 0.018(9)

loop_
_atom_type_symbol
_atom_type_description
_atom_type_scat_dispersion_real
_atom_type_scat_dispersion_imag
_atom_type_scat_source
C C 0.0033 0.0016 'International Tables Vol C Tables 4.2.6.8 and 6.1.1.4'
H H 0.0000 0.0000 'International Tables Vol C Tables 4.2.6.8 and 6.1.1.4'
N N 0.0061 0.0033 'International Tables Vol C Tables 4.2.6.8 and 6.1.1.4'
O O 0.0106 0.0060 'International Tables Vol C Tables 4.2.6.8 and 6.1.1.4'
F F 0.0171 0.0103 'International Tables Vol C Tables 4.2.6.8 and 6.1.1.4'
Pt Pt -1.7033 8.3905 'International Tables Vol C Tables 4.2.6.8 and 6.1.1.4'

loop_
_geom_angle_atom_site_label_1
_geom_angle_atom_site_label_2
_geom_angle_atom_site_label_3
_geom_angle
_geom_angle_site_symmetry_1
_geom_angle_site_symmetry_3
N4 Pt2 N3 93.7(4) . .
N4 Pt2 O6 87.0(3) . .
N3 Pt2 O6 175.4(4) . .
N4 Pt2 O4 174.7(3) . .
N3 Pt2 O4 87.9(3) . .
O6 Pt2 O4 91.0(3) . .
N4 Pt2 N4 81.0(4) . 7_556
N3 Pt2 N4 89.0(4) . 7_556
O6 Pt2 N4 86.7(3) . 7_556
O4 Pt2 N4 94.0(3) . 7_556
N4 Pt2 Pt1 99.4(3) . .
N3 Pt2 Pt1 97.9(3) . .
O6 Pt2 Pt1 86.4(2) . .
O4 Pt2 Pt1 85.4(2) . .
N4 Pt2 Pt1 173.1(3) 7_556 .
N4 Pt2 Pt2 42.1(3) . 7_556
N3 Pt2 Pt2 91.7(3) . 7_556
O6 Pt2 Pt2 85.9(2) . 7_556
O4 Pt2 Pt2 132.9(2) . 7_556
N4 Pt2 Pt2 38.9(2) 7_556 7_556
Pt1 Pt2 Pt2 141.01(2) . 7_556
N2 Pt1 N1 90.6(4) . .
N2 Pt1 O5 89.9(4) . .
N1 Pt1 O5 177.2(4) . .
N2 Pt1 O3 177.3(4) . .
N1 Pt1 O3 90.1(4) . .
O5 Pt1 O3 89.3(3) . .
N2 Pt1 O1 85.4(4) . .
N1 Pt1 O1 92.1(4) . .
O5 Pt1 O1 85.1(4) . .
O3 Pt1 O1 92.0(4) . .
N2 Pt1 Pt2 97.6(3) . .
N1 Pt1 Pt2 97.6(3) . .
O5 Pt1 Pt2 85.1(2) . .
O3 Pt1 Pt2 84.9(2) . .
O1 Pt1 Pt2 169.8(3) . .
Pt1 N1 H1A 109.5 . .
Pt1 N1 H1B 109.5 . .
H1A N1 H1B 109.5 . .
Pt1 N1 H1C 109.5 . .
H1A N1 H1C 109.5 . .
H1B N1 H1C 109.5 . .
Pt1 N2 H2A 109.5 . .
Pt1 N2 H2B 109.5 . .
H2A N2 H2B 109.5 . .
Pt1 N2 H2C 109.5 . .
H2A N2 H2C 109.5 . .
H2B N2 H2C 109.5 . .
Pt2 N3 H3A 109.5 . .
Pt2 N3 H3B 109.5 . .
H3A N3 H3B 109.5 . .
Pt2 N3 H3C 109.5 . .
H3A N3 H3C 109.5 . .
H3B N3 H3C 109.5 . .
Pt2 N4 Pt2 99.0(4) . 7_556
Pt2 N4 H1N 112.0 . .
Pt2 N4 H1N 112.0 7_556 .
Pt2 N4 H2N 112.0 . .
Pt2 N4 H2N 112.0 7_556 .
H1N N4 H2N 109.7 . .
C3 O3 Pt1 122.2(8) . .
C3 O4 Pt2 121.8(8) . .
C5 O5 Pt1 122.8(7) . .
C5 O6 Pt2 119.8(8) . .
O4 C3 O3 125.6(11) . .
O4 C3 C4 118.9(12) . .
O3 C3 C4 115.5(12) . .
C3 C4 H4A 109.5 . .
C3 C4 H4B 109.5 . .
H4A C4 H4B 109.5 . .
C3 C4 H4C 109.5 . .
H4A C4 H4C 109.5 . .
H4B C4 H4C 109.5 . .
O5 C5 O6 125.8(11) . .
O5 C5 C6 118.7(11) . .
O6 C5 C6 115.5(11) . .
C5 C6 H6A 109.5 . .
C5 C6 H6B 109.5 . .
H6A C6 H6B 109.5 . .
C5 C6 H6C 109.5 . .
H6A C6 H6C 109.5 . .
H6B C6 H6C 109.5 . .
C1A O1 C1 27.2(16) . .
C1A O1 Pt1 125.5(13) . .
C1 O1 Pt1 125.6(13) . .
O1 C1 O2 127(2) . .
O1 C1 C2 112(2) . .
O2 C1 C2 121(2) . .
O1 C1A O2A 126(2) . .
O1 C1A C2 112(2) . .
O2A C1A C2 122(3) . .
F2 C2 F1 107.4(19) . .
F2 C2 F3 104(2) . .
F1 C2 F3 104.1(19) . .
F2 C2 C1 103.7(18) . .
F1 C2 C1 120(2) . .
F3 C2 C1 116.6(19) . .
F2 C2 C1A 125.2(19) . .
F1 C2 C1A 109.7(19) . .
F3 C2 C1A 104.7(19) . .
C1 C2 C1A 21.6(14) . .
O9 N5 O7 123.6(14) . .
O9 N5 O8 121.0(12) . .
O7 N5 O8 115.3(15) . .
O11 N6 O10 120.1(14) . .
O11 N6 O12 119.2(13) . .
O10 N6 O12 120.6(14) . .
C7 N7 C8 121.6(12) . .
C7 N7 C9 120.4(13) . .
C8 N7 C9 117.9(12) . .
O13 C7 N7 123.1(14) . .
O13 C7 H7 118.4 . .
N7 C7 H7 118.4 . .
N7 C8 H8A 109.5 . .
N7 C8 H8B 109.5 . .
H8A C8 H8B 109.5 . .
N7 C8 H8C 109.5 . .
H8A C8 H8C 109.5 . .
H8B C8 H8C 109.5 . .
N7 C9 H9A 109.5 . .
N7 C9 H9B 109.5 . .
H9A C9 H9B 109.5 . .
N7 C9 H9C 109.5 . .
H9A C9 H9C 109.5 . .
H9B C9 H9C 109.5 . .
C10 N8 C12 125(2) . .
C10 N8 C11 121(2) . .
C12 N8 C11 114(2) . .
O14 C10 N8 124(3) . .
O14 C10 H10 118.1 . .
N8 C10 H10 118.1 . .
N8 C11 H11A 109.5 . .
N8 C11 H11B 109.5 . .
H11A C11 H11B 109.5 . .
N8 C11 H11C 109.5 . .
H11A C11 H11C 109.5 . .
H11B C11 H11C 109.5 . .
N8 C11 H11D 109.5 . .
H11A C11 H11D 141.1 . .
H11B C11 H11D 56.3 . .
H11C C11 H11D 56.3 . .
N8 C11 H11E 109.5 . .
H11A C11 H11E 56.3 . .
H11B C11 H11E 141.1 . .
H11C C11 H11E 56.3 . .
H11D C11 H11E 109.5 . .
N8 C11 H11F 109.5 . .
H11A C11 H11F 56.3 . .
H11B C11 H11F 56.3 . .
H11C C11 H11F 141.1 . .
H11D C11 H11F 109.5 . .
H11E C11 H11F 109.5 . .
N8 C12 H12A 109.5 . .
N8 C12 H12B 109.5 . .
H12A C12 H12B 109.5 . .
N8 C12 H12C 109.5 . .
H12A C12 H12C 109.5 . .
H12B C12 H12C 109.5 . .
N8 C12 H12D 109.5 . .
H12A C12 H12D 141.1 . .
H12B C12 H12D 56.3 . .
H12C C12 H12D 56.3 . .
N8 C12 H12E 109.5 . .
H12A C12 H12E 56.3 . .
H12B C12 H12E 141.1 . .
H12C C12 H12E 56.3 . .
H12D C12 H12E 109.5 . .
N8 C12 H12F 109.5 . .
H12A C12 H12F 56.3 . .
H12B C12 H12F 56.3 . .
H12C C12 H12F 141.1 . .
H12D C12 H12F 109.5 . .
H12E C12 H12F 109.5 . .
C10A N8A C12A 122(2) . .
C10A N8A C11A 119.8(19) . .
C12A N8A C11A 118.1(19) . .
O14A C10A N8A 123(3) . .
O14A C10A H10A 118.5 . .
N8A C10A H10A 118.5 . .
N8A C11A H11G 109.5 . .
N8A C11A H11H 109.5 . .
H11G C11A H11H 109.5 . .
N8A C11A H11I 109.5 . .
H11G C11A H11I 109.5 . .
H11H C11A H11I 109.5 . .
N8A C11A H11J 109.5 . .
H11G C11A H11J 141.1 . .
H11H C11A H11J 56.3 . .
H11I C11A H11J 56.3 . .
N8A C11A H11K 109.5 . .
H11G C11A H11K 56.3 . .
H11H C11A H11K 141.1 . .
H11I C11A H11K 56.3 . .
H11J C11A H11K 109.5 . .
N8A C11A H11L 109.5 . .
H11G C11A H11L 56.3 . .
H11H C11A H11L 56.3 . .
H11I C11A H11L 141.1 . .
H11J C11A H11L 109.5 . .
H11K C11A H11L 109.5 . .
N8A C12A H12G 109.5 . .
N8A C12A H12H 109.5 . .
H12G C12A H12H 109.5 . .
N8A C12A H12I 109.5 . .
H12G C12A H12I 109.5 . .
H12H C12A H12I 109.5 . .
N8A C12A H12J 109.5 . .
H12G C12A H12J 141.1 . .
H12H C12A H12J 56.3 . .
H12I C12A H12J 56.3 . .
N8A C12A H12K 109.5 . .
H12G C12A H12K 56.3 . .
H12H C12A H12K 141.1 . .
H12I C12A H12K 56.3 . .
H12J C12A H12K 109.5 . .
N8A C12A H12L 109.5 . .
H12G C12A H12L 56.3 . .
H12H C12A H12L 56.3 . .
H12I C12A H12L 141.1 . .
H12J C12A H12L 109.5 . .
H12K C12A H12L 109.5 . .

loop_
_geom_bond_atom_site_label_1
_geom_bond_atom_site_label_2
_geom_bond_distance
_geom_bond_site_symmetry_2
Pt2 N4 2.002(9) .
Pt2 N3 2.028(9) .
Pt2 O6 2.037(7) .
Pt2 O4 2.057(7) .
Pt2 N4 2.136(10) 7_556
Pt2 Pt1 2.5561(7) .
Pt2 Pt2 3.1470(10) 7_556
Pt1 N2 2.006(9) .
Pt1 N1 2.011(10) .
Pt1 O5 2.021(8) .
Pt1 O3 2.043(8) .
Pt1 O1 2.210(9) .
N1 H1A 0.9100 .
N1 H1B 0.9100 .
N1 H1C 0.9100 .
N2 H2A 0.9100 .
N2 H2B 0.9100 .
N2 H2C 0.9100 .
N3 H3A 0.9100 .
N3 H3B 0.9100 .
N3 H3C 0.9100 .
N4 Pt2 2.136(10) 7_556
N4 H1N 0.9200 .
N4 H2N 0.9200 .
O3 C3 1.260(14) .
O4 C3 1.225(14) .
O5 C5 1.253(14) .
O6 C5 1.281(13) .
C3 C4 1.478(16) .
C4 H4A 0.9800 .
C4 H4B 0.9800 .
C4 H4C 0.9800 .
C5 C6 1.492(16) .
C6 H6A 0.9800 .
C6 H6B 0.9800 .
C6 H6C 0.9800 .
O1 C1A 1.18(3) .
O1 C1 1.18(3) .
O2 C1 1.26(3) .
C1 C2 1.48(3) .
O2A C1A 1.26(3) .
C1A C2 1.48(3) .
C2 F2 1.22(2) .
C2 F1 1.34(2) .
C2 F3 1.41(3) .
N5 O9 1.224(15) .
N5 O7 1.241(15) .
N5 O8 1.295(16) .
N6 O11 1.203(16) .
N6 O10 1.228(14) .
N6 O12 1.250(14) .
N7 C7 1.328(14) .
N7 C8 1.450(18) .
N7 C9 1.451(15) .
C7 O13 1.236(13) .
C7 H7 0.9500 .
C8 H8A 0.9800 .
C8 H8B 0.9800 .
C8 H8C 0.9800 .
C9 H9A 0.9800 .
C9 H9B 0.9800 .
C9 H9C 0.9800 .
N8 C10 1.31(2) .
N8 C12 1.44(2) .
N8 C11 1.46(2) .
C10 O14 1.245(18) .
C10 H10 0.9500 .
C11 H11A 0.9800 .
C11 H11B 0.9800 .
C11 H11C 0.9800 .
C11 H11D 0.9800 .
C11 H11E 0.9800 .
C11 H11F 0.9800 .
C12 H12A 0.9800 .
C12 H12B 0.9800 .
C12 H12C 0.9800 .
C12 H12D 0.9800 .
C12 H12E 0.9800 .
C12 H12F 0.9800 .
N8A C10A 1.32(2) .
N8A C12A 1.445(19) .
N8A C11A 1.46(2) .
C10A O14A 1.244(17) .
C10A H10A 0.9500 .
C11A H11G 0.9800 .
C11A H11H 0.9800 .
C11A H11I 0.9800 .
C11A H11J 0.9800 .
C11A H11K 0.9800 .
C11A H11L 0.9800 .
C12A H12G 0.9800 .
C12A H12H 0.9800 .
C12A H12I 0.9800 .
C12A H12J 0.9800 .
C12A H12K 0.9800 .
C12A H12L 0.9800 .

loop_
_platon_squeeze_void_nr
_platon_squeeze_void_average_x
_platon_squeeze_void_average_y
_platon_squeeze_void_average_z
_platon_squeeze_void_volume
_platon_squeeze_void_count_electrons
_platon_squeeze_void_content
1 0.000 0.000 -0.009 300 91 ' '
2 0.500 0.500 0.012 300 91 ' '
